data_2106848
loop_
_publ_author_name
'Brunton, G.'

_publ_section_title
;
 Refinement of the crystal structure of beta1-K2 U F6
;
_journal_name_full 'Acta Crystallographica B (24,1968-38,1982)'
_journal_page_first 2163
_journal_page_last 2164
_journal_volume 25
_journal_year 1969
_chemical_formula_sum 'F6 K2 U'
_chemical_name_systematic 'K2 (U F6)'
_space_group_IT_number 189
_symmetry_space_group_name_Hall 'P -6 -2'
_symmetry_space_group_name_H-M 'P -6 2 m'
_cell_angle_alpha 90
_cell_angle_beta 90
_cell_angle_gamma 120
_cell_formula_units_Z 1
_cell_length_a 6.5528
_cell_length_b 6.5528
_cell_length_c 3.749
_cell_volume 139.412
_citation_journal_id_ASTM ACBCAR
_cod_data_source_file Brunton_ACBCAR_1969_1142.cif
_cod_data_source_block F6K2U1
_cod_original_cell_volume 139.4119
_cod_original_formula_sum 'F6 K2 U1'
_cod_database_code 2106848

loop_
_symmetry_equiv_pos_as_xyz
x,y,z
-x+y,-x,-z
-y,x-y,z
x,y,-z
-x+y,-x,z
-y,x-y,-z
y,x,z
x-y,-y,-z
-x,-x+y,z
y,x,-z
x-y,-y,z
-x,-x+y,-z

loop_
_atom_site_label
_atom_site_type_symbol
_atom_site_fract_x
_atom_site_fract_y
_atom_site_fract_z
_atom_site_occupancy
_atom_site_U_iso_or_equiv
K1 K+1 0.3333 0.6667 0.5 1 0.0
U1 U+4 0 0 0 1 0.0
F1 F-1 0.233 0 0.5 1 0.0
F2 F-1 0.662 0 0 1 0.0
